data_7002157
loop_
_publ_author_name
'Sarma, Rupam'
'Kalita, Dipjyoti'
'Baruah, Jubaraj B.'

_publ_section_title
;
 Solvent induced reactivity of 3,5-dimethylpyrazole towards zinc (II)
 carboxylates
;
_journal_issue 36
_journal_name_full 'Dalton Transactions'
_journal_page_first 7428
_journal_page_last 7436
_journal_paper_doi 10.1039/b905534g
_journal_year 2009
_chemical_formula_sum 'C24 H26 N4 O6 Zn'
_chemical_formula_weight 531.86
_chemical_name_systematic
;
?
;
_space_group_IT_number 15
_symmetry_cell_setting monoclinic
_symmetry_space_group_name_Hall '-C 2yc'
_symmetry_space_group_name_H-M 'C 1 2/c 1'
_atom_sites_solution_hydrogens geom
_atom_sites_solution_primary direct
_atom_sites_solution_secondary difmap
_audit_creation_method SHELXL-97
_cell_angle_alpha 90.00
_cell_angle_beta 105.7820(10)
_cell_angle_gamma 90.00
_cell_formula_units_Z 8
_cell_length_a 11.7329(3)
_cell_length_b 23.2318(7)
_cell_length_c 19.7788(4)
_cell_measurement_temperature 296(2)
_cell_volume 5188.0(2)
_computing_cell_refinement 'Bruker SMART'
_computing_data_collection 'Bruker SMART'
_computing_data_reduction 'Bruker SAINT'
_computing_molecular_graphics 'Bruker SHELXTL'
_computing_publication_material 'Bruker SHELXTL'
_computing_structure_refinement 'SHELXL-97 (Sheldrick, 1997)'
_computing_structure_solution 'SHELXS-97 (Sheldrick, 1990)'
_diffrn_ambient_temperature 296(2)
_diffrn_measured_fraction_theta_full 0.985
_diffrn_measured_fraction_theta_max 0.985
_diffrn_measurement_device_type 'CCD area detector'
_diffrn_measurement_method 'phi and omega scans'
_diffrn_radiation_monochromator graphite
_diffrn_radiation_source 'fine-focus sealed tube'
_diffrn_radiation_type MoK\a
_diffrn_radiation_wavelength 0.71073
_diffrn_reflns_av_R_equivalents 0.0344
_diffrn_reflns_av_sigmaI/netI 0.0286
_diffrn_reflns_limit_h_max 13
_diffrn_reflns_limit_h_min -13
_diffrn_reflns_limit_k_max 27
_diffrn_reflns_limit_k_min -27
_diffrn_reflns_limit_l_max 23
_diffrn_reflns_limit_l_min -23
_diffrn_reflns_number 25470
_diffrn_reflns_theta_full 25.00
_diffrn_reflns_theta_max 25.00
_diffrn_reflns_theta_min 1.75
_exptl_absorpt_coefficient_mu 0.991
_exptl_absorpt_correction_type none
_exptl_crystal_colour colorless
_exptl_crystal_density_diffrn 1.362
_exptl_crystal_density_method 'not measured'
_exptl_crystal_description block
_exptl_crystal_F_000 2208
_exptl_crystal_size_max 0.35
_exptl_crystal_size_mid 0.21
_exptl_crystal_size_min 0.19
_refine_diff_density_max 0.189
_refine_diff_density_min -0.292
_refine_diff_density_rms 0.039
_refine_ls_extinction_method none
_refine_ls_goodness_of_fit_ref 0.987
_refine_ls_hydrogen_treatment constr
_refine_ls_matrix_type full
_refine_ls_number_parameters 322
_refine_ls_number_reflns 4499
_refine_ls_number_restraints 0
_refine_ls_restrained_S_all 0.987
_refine_ls_R_factor_all 0.0550
_refine_ls_R_factor_gt 0.0347
_refine_ls_shift/su_max 0.026
_refine_ls_shift/su_mean 0.000
_refine_ls_structure_factor_coef Fsqd
_refine_ls_weighting_details 'calc w=1/[\s^2^(Fo^2^)+(0.0271P)^2^+5.3129P] where P=(Fo^2^+2Fc^2^)/3'
_refine_ls_weighting_scheme calc
_refine_ls_wR_factor_gt 0.0711
_refine_ls_wR_factor_ref 0.0785
_reflns_number_gt 3284
_reflns_number_total 4499
_reflns_threshold_expression >2sigma(I)
_cod_data_source_file b905534g.txt
_cod_data_source_block znphb
_cod_depositor_comments
;
The following automatic conversions were performed:
'_symmetry_cell_setting' value 'Monoclinic' changed to 'monoclinic'
according to '/home/saulius/struct/CIF-dictionaries/cif_core.dic'
dictionary named 'cif_core.dic' version 2.4.1 from 2010-06-29.

Automatic conversion script
Id: cif_fix_enum 1527 2010-12-29 10:47:43Z saulius 
;
_cod_original_sg_symbol_H-M 'C2/c '
_cod_database_code 7002157

loop_
_symmetry_equiv_pos_as_xyz
'x, y, z'
'-x, y, -z+1/2'
'x+1/2, y+1/2, z'
'-x+1/2, y+1/2, -z+1/2'
'-x, -y, -z'
'x, -y, z-1/2'
'-x+1/2, -y+1/2, -z'
'x+1/2, -y+1/2, z-1/2'

loop_
_atom_site_label
_atom_site_type_symbol
_atom_site_fract_x
_atom_site_fract_y
_atom_site_fract_z
_atom_site_U_iso_or_equiv
_atom_site_adp_type
_atom_site_occupancy
_atom_site_symmetry_multiplicity
_atom_site_calc_flag
_atom_site_refinement_flags
_atom_site_disorder_assembly
_atom_site_disorder_group
Zn1 Zn 0.56943(3) 0.185410(12) 0.159582(16) 0.05546(12) Uani 1 1 d . . .
C1 C 0.6820(2) 0.10138(11) 0.26871(14) 0.0588(7) Uani 1 1 d . . .
C2 C 0.7747(2) 0.09872(10) 0.33723(13) 0.0534(6) Uani 1 1 d . . .
C5 C 0.9478(2) 0.09440(11) 0.46533(14) 0.0583(7) Uani 1 1 d . . .
C6 C 0.9287(3) 0.04731(11) 0.42061(14) 0.0656(8) Uani 1 1 d . . .
H6 H 0.9742 0.0142 0.4332 0.079 Uiso 1 1 calc R . .
C4 C 0.8819(2) 0.14387(11) 0.44556(14) 0.0590(7) Uani 1 1 d . . .
H4 H 0.8950 0.1757 0.4752 0.071 Uiso 1 1 calc R . .
C3 C 0.7967(2) 0.14606(11) 0.38195(14) 0.0581(7) Uani 1 1 d . . .
H3 H 0.7533 0.1797 0.3688 0.070 Uiso 1 1 calc R . .
C7 C 0.8428(2) 0.04947(10) 0.35785(14) 0.0606(7) Uani 1 1 d . . .
H7 H 0.8298 0.0174 0.3285 0.073 Uiso 1 1 calc R . .
C9 C 0.3772(2) 0.33859(10) 0.17463(12) 0.0490(6) Uani 1 1 d . . .
C14 C 0.2927(3) 0.31485(11) 0.20330(14) 0.0617(7) Uani 1 1 d . . .
H14 H 0.2886 0.2751 0.2073 0.074 Uiso 1 1 calc R . .
C8 C 0.4619(2) 0.30161(11) 0.15010(13) 0.0534(7) Uani 1 1 d . . .
C10 C 0.3827(2) 0.39833(10) 0.17060(13) 0.0580(7) Uani 1 1 d . . .
H10 H 0.4390 0.4151 0.1516 0.070 Uiso 1 1 calc R . .
C11 C 0.3060(3) 0.43309(11) 0.19428(14) 0.0629(7) Uani 1 1 d . . .
H11 H 0.3113 0.4729 0.1914 0.075 Uiso 1 1 calc R . .
C12 C 0.2217(3) 0.40875(12) 0.22206(14) 0.0637(7) Uani 1 1 d . . .
C13 C 0.2144(3) 0.34931(12) 0.22606(15) 0.0692(8) Uani 1 1 d . . .
H13 H 0.1567 0.3326 0.2440 0.083 Uiso 1 1 calc R . .
C18 C 0.4038(3) 0.04110(12) 0.05678(16) 0.0690(8) Uani 1 1 d . . .
C16 C 0.4050(2) 0.13285(12) 0.02642(14) 0.0607(7) Uani 1 1 d . . .
C17 C 0.3571(3) 0.07958(13) 0.00399(16) 0.0735(8) Uani 1 1 d . . .
H17 H 0.3033 0.0714 -0.0390 0.088 Uiso 1 1 calc R . .
C15 C 0.3816(3) 0.19039(13) -0.00860(16) 0.0808(9) Uani 1 1 d . . .
H15A H 0.3168 0.2086 0.0039 0.121 Uiso 1 1 calc R . .
H15B H 0.3620 0.1855 -0.0586 0.121 Uiso 1 1 calc R . .
H15C H 0.4511 0.2140 0.0065 0.121 Uiso 1 1 calc R . .
C19 C 0.3846(3) -0.02188(12) 0.06471(19) 0.0986(11) Uani 1 1 d . . .
H19A H 0.4128 -0.0429 0.0307 0.148 Uiso 1 1 calc R . .
H19B H 0.3016 -0.0292 0.0574 0.148 Uiso 1 1 calc R . .
H19C H 0.4270 -0.0340 0.1111 0.148 Uiso 1 1 calc R . .
O4 O 0.46407(16) 0.24828(7) 0.16576(9) 0.0620(5) Uani 1 1 d . . .
O3 O 0.52659(18) 0.32332(8) 0.11584(10) 0.0694(5) Uani 1 1 d . . .
O1 O 0.63859(18) 0.15127(8) 0.25043(9) 0.0730(6) Uani 1 1 d . . .
O2 O 0.65139(17) 0.05692(8) 0.23258(9) 0.0711(5) Uani 1 1 d . . .
N1 N 0.47924(19) 0.12802(8) 0.09086(11) 0.0570(6) Uani 1 1 d . . .
N2 N 0.4770(2) 0.07145(9) 0.10804(11) 0.0615(6) Uani 1 1 d . . .
H2 H 0.5177 0.0569 0.1472 0.074 Uiso 1 1 calc R . .
N3 N 0.7123(2) 0.21111(10) 0.12971(13) 0.0732(7) Uani 1 1 d . . .
N4 N 0.7240(2) 0.26694(10) 0.11281(13) 0.0756(7) Uani 1 1 d . . .
H4A H 0.6699 0.2925 0.1100 0.091 Uiso 1 1 calc R . .
C21 C 0.8142(4) 0.18635(15) 0.1280(2) 0.1152(15) Uani 1 1 d . . .
C22 C 0.8282(4) 0.27777(15) 0.1010(2) 0.1108(14) Uani 1 1 d . . .
C20 C 0.8338(5) 0.12259(17) 0.1422(3) 0.192(3) Uani 1 1 d . . .
H20A H 0.8731 0.1167 0.1910 0.288 Uiso 1 1 calc R . .
H20B H 0.8818 0.1075 0.1141 0.288 Uiso 1 1 calc R . .
H20C H 0.7588 0.1031 0.1305 0.288 Uiso 1 1 calc R . .
C23 C 0.8883(4) 0.22671(18) 0.1112(3) 0.148(2) Uani 1 1 d . . .
H23 H 0.9646 0.2204 0.1074 0.178 Uiso 1 1 calc R . .
C24 C 0.8588(4) 0.33706(17) 0.0817(3) 0.169(2) Uani 1 1 d . . .
H24A H 0.8449 0.3396 0.0317 0.253 Uiso 1 1 calc R . .
H24B H 0.9408 0.3448 0.1042 0.253 Uiso 1 1 calc R . .
H24C H 0.8104 0.3648 0.0969 0.253 Uiso 1 1 calc R . .
O5 O 1.03315(19) 0.09000(8) 0.52774(10) 0.0784(6) Uani 1 1 d . . .
H5 H 1.0261 0.1166 0.5536 0.118 Uiso 1 1 calc R . .
O6 O 0.1440(2) 0.44015(9) 0.24699(13) 0.0900(7) Uani 1 1 d . . .
H6A H 0.1522 0.4744 0.2396 0.135 Uiso 1 1 calc R . .

loop_
_atom_site_aniso_label
_atom_site_aniso_U_11
_atom_site_aniso_U_22
_atom_site_aniso_U_33
_atom_site_aniso_U_23
_atom_site_aniso_U_13
_atom_site_aniso_U_12
Zn1 0.0668(2) 0.03797(17) 0.0603(2) 0.00229(13) 0.01499(15) 0.00605(14)
C1 0.0713(19) 0.0512(17) 0.0572(17) 0.0053(13) 0.0232(14) 0.0161(14)
C2 0.0667(17) 0.0423(14) 0.0531(15) 0.0043(11) 0.0196(13) 0.0071(12)
C5 0.0714(18) 0.0457(15) 0.0577(17) 0.0023(12) 0.0175(15) 0.0040(13)
C6 0.087(2) 0.0410(15) 0.0628(17) 0.0013(12) 0.0109(16) 0.0201(14)
C4 0.0764(19) 0.0397(14) 0.0637(17) -0.0035(12) 0.0237(15) 0.0012(13)
C3 0.0713(18) 0.0404(14) 0.0677(18) 0.0059(12) 0.0276(15) 0.0096(13)
C7 0.083(2) 0.0404(14) 0.0572(16) 0.0001(11) 0.0168(15) 0.0111(13)
C9 0.0557(16) 0.0407(14) 0.0455(14) -0.0002(10) 0.0050(12) 0.0051(12)
C14 0.0744(19) 0.0447(15) 0.0623(17) 0.0009(13) 0.0123(15) 0.0045(15)
C8 0.0607(17) 0.0456(16) 0.0469(15) 0.0013(11) 0.0027(13) 0.0078(13)
C10 0.0673(18) 0.0438(15) 0.0600(16) 0.0019(12) 0.0123(14) 0.0047(13)
C11 0.078(2) 0.0392(14) 0.0680(18) -0.0019(12) 0.0135(16) 0.0097(14)
C12 0.0676(19) 0.0553(17) 0.0653(18) -0.0059(13) 0.0130(15) 0.0160(15)
C13 0.073(2) 0.0588(18) 0.079(2) -0.0008(15) 0.0268(16) 0.0025(15)
C18 0.078(2) 0.0560(18) 0.074(2) -0.0186(15) 0.0207(16) -0.0002(15)
C16 0.0648(18) 0.0616(18) 0.0556(17) -0.0030(13) 0.0164(14) 0.0076(14)
C17 0.077(2) 0.077(2) 0.0612(18) -0.0181(16) 0.0114(16) 0.0038(17)
C15 0.089(2) 0.083(2) 0.0665(19) 0.0163(16) 0.0150(17) 0.0129(18)
C19 0.125(3) 0.054(2) 0.118(3) -0.0229(18) 0.035(2) -0.0095(19)
O4 0.0767(13) 0.0392(10) 0.0708(12) 0.0044(8) 0.0214(10) 0.0109(9)
O3 0.0799(14) 0.0540(11) 0.0807(13) 0.0193(10) 0.0324(11) 0.0192(10)
O1 0.0993(15) 0.0536(11) 0.0625(12) 0.0054(9) 0.0159(11) 0.0276(11)
O2 0.0883(14) 0.0532(11) 0.0634(12) -0.0041(9) 0.0063(10) 0.0163(10)
N1 0.0672(15) 0.0447(13) 0.0577(14) 0.0010(10) 0.0144(12) 0.0062(10)
N2 0.0763(16) 0.0432(13) 0.0630(14) -0.0011(10) 0.0154(12) 0.0058(11)
N3 0.0811(18) 0.0496(14) 0.0996(19) 0.0085(13) 0.0426(15) 0.0116(13)
N4 0.0820(18) 0.0504(15) 0.107(2) 0.0100(13) 0.0477(16) 0.0107(13)
C21 0.120(3) 0.072(2) 0.189(4) 0.037(2) 0.102(3) 0.035(2)
C22 0.110(3) 0.072(2) 0.183(4) 0.022(2) 0.096(3) 0.014(2)
C20 0.207(5) 0.089(3) 0.354(8) 0.089(4) 0.203(6) 0.079(3)
C23 0.126(4) 0.096(3) 0.271(6) 0.057(4) 0.135(4) 0.037(3)
C24 0.174(5) 0.076(3) 0.318(7) 0.046(4) 0.171(5) 0.008(3)
O5 0.0996(15) 0.0563(12) 0.0671(13) -0.0069(9) 0.0016(12) 0.0134(11)
O6 0.0950(16) 0.0681(14) 0.1176(18) -0.0060(13) 0.0469(14) 0.0206(13)

loop_
_atom_type_symbol
_atom_type_description
_atom_type_scat_dispersion_real
_atom_type_scat_dispersion_imag
_atom_type_scat_source
C C 0.0033 0.0016 'International Tables Vol C Tables 4.2.6.8 and 6.1.1.4'
H H 0.0000 0.0000 'International Tables Vol C Tables 4.2.6.8 and 6.1.1.4'
N N 0.0061 0.0033 'International Tables Vol C Tables 4.2.6.8 and 6.1.1.4'
O O 0.0106 0.0060 'International Tables Vol C Tables 4.2.6.8 and 6.1.1.4'
Zn Zn 0.2839 1.4301 'International Tables Vol C Tables 4.2.6.8 and 6.1.1.4'

loop_
_geom_angle_atom_site_label_1
_geom_angle_atom_site_label_2
_geom_angle_atom_site_label_3
_geom_angle
_geom_angle_site_symmetry_1
_geom_angle_site_symmetry_3
_geom_angle_publ_flag
O1 Zn1 O4 111.40(7) . . ?
O1 Zn1 N1 111.80(8) . . ?
O4 Zn1 N1 108.54(8) . . ?
O1 Zn1 N3 102.85(10) . . ?
O4 Zn1 N3 113.03(8) . . ?
N1 Zn1 N3 109.18(9) . . ?
O2 C1 O1 123.8(2) . . ?
O2 C1 C2 120.7(2) . . ?
O1 C1 C2 115.5(2) . . ?
C7 C2 C3 118.1(2) . . ?
C7 C2 C1 121.3(2) . . ?
C3 C2 C1 120.6(2) . . ?
O5 C5 C4 122.3(2) . . ?
O5 C5 C6 118.0(2) . . ?
C4 C5 C6 119.7(3) . . ?
C7 C6 C5 120.0(2) . . ?
C3 C4 C5 120.0(2) . . ?
C4 C3 C2 121.0(2) . . ?
C6 C7 C2 121.2(2) . . ?
C14 C9 C10 118.1(2) . . ?
C14 C9 C8 121.3(2) . . ?
C10 C9 C8 120.7(3) . . ?
C9 C14 C13 121.1(2) . . ?
O3 C8 O4 123.2(2) . . ?
O3 C8 C9 120.0(2) . . ?
O4 C8 C9 116.8(3) . . ?
C11 C10 C9 121.2(3) . . ?
C12 C11 C10 120.0(2) . . ?
O6 C12 C11 123.3(3) . . ?
O6 C12 C13 117.1(3) . . ?
C11 C12 C13 119.6(3) . . ?
C14 C13 C12 120.0(3) . . ?
N2 C18 C17 105.9(2) . . ?
N2 C18 C19 121.4(3) . . ?
C17 C18 C19 132.7(3) . . ?
N1 C16 C17 109.5(2) . . ?
N1 C16 C15 120.4(2) . . ?
C17 C16 C15 130.1(3) . . ?
C18 C17 C16 107.2(3) . . ?
C8 O4 Zn1 133.41(19) . . ?
C1 O1 Zn1 132.11(17) . . ?
C16 N1 N2 105.5(2) . . ?
C16 N1 Zn1 132.95(18) . . ?
N2 N1 Zn1 121.31(16) . . ?
C18 N2 N1 111.8(2) . . ?
C21 N3 N4 104.8(3) . . ?
C21 N3 Zn1 134.6(2) . . ?
N4 N3 Zn1 120.26(18) . . ?
C22 N4 N3 112.6(3) . . ?
N3 C21 C23 109.9(3) . . ?
N3 C21 C20 120.6(3) . . ?
C23 C21 C20 129.5(4) . . ?
N4 C22 C23 105.8(3) . . ?
N4 C22 C24 120.9(3) . . ?
C23 C22 C24 133.2(4) . . ?
C22 C23 C21 106.9(3) . . ?

loop_
_geom_bond_atom_site_label_1
_geom_bond_atom_site_label_2
_geom_bond_distance
_geom_bond_site_symmetry_2
_geom_bond_publ_flag
Zn1 O1 1.9295(17) . ?
Zn1 O4 1.9386(16) . ?
Zn1 N1 1.991(2) . ?
Zn1 N3 2.014(2) . ?
C1 O2 1.252(3) . ?
C1 O1 1.278(3) . ?
C1 C2 1.491(4) . ?
C2 C7 1.392(3) . ?
C2 C3 1.391(3) . ?
C5 O5 1.366(3) . ?
C5 C4 1.381(3) . ?
C5 C6 1.386(3) . ?
C6 C7 1.371(3) . ?
C4 C3 1.378(3) . ?
C9 C14 1.383(4) . ?
C9 C10 1.393(3) . ?
C9 C8 1.491(4) . ?
C14 C13 1.384(4) . ?
C8 O3 1.253(3) . ?
C8 O4 1.276(3) . ?
C10 C11 1.383(4) . ?
C11 C12 1.377(4) . ?
C12 O6 1.361(3) . ?
C12 C13 1.387(4) . ?
C18 N2 1.338(3) . ?
C18 C17 1.370(4) . ?
C18 C19 1.495(4) . ?
C16 N1 1.339(3) . ?
C16 C17 1.381(4) . ?
C16 C15 1.496(4) . ?
N1 N2 1.359(3) . ?
N3 C21 1.335(4) . ?
N3 N4 1.356(3) . ?
N4 C22 1.329(4) . ?
C21 C23 1.380(5) . ?
C21 C20 1.513(5) . ?
C22 C23 1.367(5) . ?
C22 C24 1.499(5) . ?
